data_9000378
loop_
_publ_author_name
'Foit, F. F.'
'Phillips, M. W.'
'Gibbs, G. V.'

_publ_section_title
;
 A refinement of the crystal structure of datolite, CaBSiO4(OH)
;
_journal_name_full 'American Mineralogist'
_journal_page_first 909
_journal_page_last 914
_journal_volume 58
_journal_year 1973
_chemical_formula_sum 'B Ca H O5 Si'
_chemical_name_mineral Datolite
_space_group_IT_number 14
_symmetry_space_group_name_Hall '-P 2ybc'
_symmetry_space_group_name_H-M 'P 1 21/c 1'
_cell_angle_alpha 90
_cell_angle_beta 90.40
_cell_angle_gamma 90
_cell_length_a 4.832
_cell_length_b 7.608
_cell_length_c 9.636
_cell_formula_units_Z 4
_cell_volume 354.229
_database_code_amcsd 0000387
_exptl_crystal_density_diffrn 3.000
_cod_original_formula_sum 'Ca Si B O5 H'
_cod_database_code 9000378

loop_
_space_group_symop_operation_xyz
x,y,z
x,1/2-y,1/2+z
-x,1/2+y,1/2-z
-x,-y,-z

loop_
_atom_site_aniso_label
_atom_site_aniso_U_11
_atom_site_aniso_U_22
_atom_site_aniso_U_33
_atom_site_aniso_U_12
_atom_site_aniso_U_13
_atom_site_aniso_U_23
Ca 0.00393 0.00487 0.00409 -0.00043 0.00045 -0.00026
Si 0.00293 0.00299 0.00273 0.00061 0.00021 -0.00026
B 0.00335 0.00434 0.00503 -0.00015 0.00045 0.00093
O1 0.00723 0.00815 0.00734 0.00201 -0.00031 -0.00007
O2 0.00577 0.00783 0.00503 0.00134 0.00047 0.00141
O3 0.00500 0.00833 0.00433 0.00110 -0.00019 -0.00186
O4 0.00712 0.00402 0.00880 0.00011 0.00262 0.00030
O5 0.00458 0.00874 0.00734 0.00162 0.00083 0.00015
H 0.00988 0.00988 0.00988 0.00000 0.00007 0.00000

loop_
_atom_site_label
_atom_site_fract_x
_atom_site_fract_y
_atom_site_fract_z
Ca 0.99176 0.10618 0.33611
Si 0.46882 0.26626 0.08440
B 0.56830 0.41070 0.34150
O1 0.24010 0.40080 0.03760
O2 0.66940 0.30100 0.45750
O3 0.67550 0.33460 0.21040
O4 0.31520 0.08760 0.14600
O5 0.25880 0.41370 0.33630
H 0.20000 0.44400 0.40500

loop_
_cod_related_entry_id
_cod_related_entry_database
_cod_related_entry_code
1 AMCSD 0000387
